data_8100202
loop_
_publ_author_name
'Ji, Bao-Ming'
'Jian, Fang-Fang'
'Sun, Ping-Ping'
'Du, Chen-Xia'
'Ding, Kui-Ling'

_publ_section_title
;
Crystal structure of [bis(2-benzimidazolylmethyl)(2-benzimidazoliummethyl)]
amine 3-nitrobenzoate 3-nitrobenzoic acid, (C~24~H~22~N~7~)(C~7~H~4~NO~4~)
(C~7~H~5~NO~4~)
;
_journal_issue 4
_journal_name_full 'Zeitschrift f\"ur Kristallographie - New Crystal Structures'
_journal_page_first 466
_journal_page_last 468
_journal_volume 219
_journal_year 2004
_chemical_formula_sum 'C38 H31 N9 O8'
_chemical_formula_weight 741.72
_space_group_IT_number 2
_space_group_name_Hall '-P 1'
_space_group_name_H-M_alt 'P -1'
_symmetry_cell_setting triclinic
_symmetry_space_group_name_Hall '-P 1'
_symmetry_space_group_name_H-M 'P -1'
_cell_angle_alpha 91.230(2)
_cell_angle_beta 100.087(2)
_cell_angle_gamma 114.9190(10)
_cell_formula_units_Z 2
_cell_length_a 12.2678(10)
_cell_length_b 12.4912(10)
_cell_length_c 13.3483(10)
_cell_measurement_temperature 293(2)
_cell_volume 1816.0(2)
_diffrn_ambient_temperature 293(2)
_exptl_crystal_density_diffrn 1.356
_cod_depositor_comments
;
The following automatic conversions were performed:
'_symmetry_cell_setting' value 'Triclinic' changed to 'triclinic'
according to '/home/saulius/struct/CIF-dictionaries/cif_core.dic'
dictionary named 'cif_core.dic' version 2.4.1 from 2010-06-29.

Automatic conversion script
Id: cif_fix_enum 1527 2010-12-29 10:47:43Z saulius 
;
_cod_database_code 8100202

loop_
_symmetry_equiv_pos_as_xyz
'x, y, z'
'-x, -y, -z'

loop_
_atom_site_label
_atom_site_type_symbol
_atom_site_fract_x
_atom_site_fract_y
_atom_site_fract_z
_atom_site_U_iso_or_equiv
_atom_site_adp_type
_atom_site_occupancy
_atom_site_symmetry_multiplicity
_atom_site_Wyckoff_symbol
_atom_site_calc_flag
_atom_site_refinement_flags
_atom_site_disorder_assembly
_atom_site_disorder_group
O1 O -0.19949(13) -0.25150(13) 0.20203(12) 0.0624(4) Uani 1 2 i d . . .
O2 O -0.21308(16) -0.11698(16) 0.30334(15) 0.1006(7) Uani 1 2 i d . . .
O3 O 0.15901(19) 0.23637(17) 0.44563(17) 0.1019(7) Uani 1 2 i d . . .
O4 O 0.31280(17) 0.29273(16) 0.37258(15) 0.0988(7) Uani 1 2 i d . . .
O5 O -0.14729(16) 0.65566(17) 0.81173(15) 0.0906(6) Uani 1 2 i d . . .
H31 H -0.2069(3) 0.566(4) 0.957(3) 0.22(2) Uiso 1 2 i d D . .
O6 O -0.12435(19) 0.6041(2) 0.96945(16) 0.1029(7) Uani 1 2 i d D . .
O7 O 0.4353(2) 0.8685(3) 1.13858(17) 0.1512(12) Uani 1 2 i d . . .
O8 O 0.2808(3) 0.7281(3) 1.1773(2) 0.1286(11) Uani 1 2 i d . . .
N1 N 0.52844(13) 0.57178(13) 0.30677(11) 0.0368(4) Uani 1 2 i d . . .
N2 N 0.71412(16) 0.42143(15) 0.41808(12) 0.0433(4) Uani 1 2 i d D . .
N3 N 0.77006(15) 0.57333(16) 0.32800(13) 0.0434(4) Uani 1 2 i d . . .
N4 N 0.55899(16) 0.64587(15) 0.10138(12) 0.0450(4) Uani 1 2 i d . . .
N5 N 0.35977(14) 0.52846(14) 0.05442(12) 0.0426(4) Uani 1 2 i d . . .
N6 N 0.45217(15) 0.74100(14) 0.48498(12) 0.0424(4) Uani 1 2 i d . . .
N7 N 0.60376(16) 0.81016(15) 0.40098(13) 0.0452(4) Uani 1 2 i d . . .
N8 N 0.2095(2) 0.22379(18) 0.37958(18) 0.0697(6) Uani 1 2 i d . . .
N9 N 0.3282(3) 0.8035(3) 1.1201(2) 0.1024(10) Uani 1 2 i d . . .
C1 C 0.57612(19) 0.5212(2) 0.39230(15) 0.0392(5) Uani 1 2 i d . . .
C2 C 0.43893(19) 0.60942(19) 0.33513(16) 0.0410(5) Uani 1 2 i d . . .
C3 C 0.4710(2) 0.48776(18) 0.21291(15) 0.0411(5) Uani 1 2 i d . . .
C4 C 0.68543(17) 0.50472(16) 0.37790(13) 0.0364(5) Uani 1 2 i d . . .
C5 C 0.82468(19) 0.43734(19) 0.39183(15) 0.0473(5) Uani 1 2 i d . . .
C6 C 0.8950(3) 0.3740(3) 0.4110(2) 0.0669(7) Uani 1 2 i d . . .
C7 C 0.9988(3) 0.4122(3) 0.3709(2) 0.0832(9) Uani 1 2 i d . . .
C8 C 1.0340(3) 0.5084(3) 0.3140(2) 0.0826(9) Uani 1 2 i d . . .
C9 C 0.9657(2) 0.5707(3) 0.2946(2) 0.0645(7) Uani 1 2 i d . . .
C10 C 0.86010(18) 0.53301(19) 0.33477(15) 0.0467(5) Uani 1 2 i d . . .
C11 C 0.46146(18) 0.55324(17) 0.12212(14) 0.0388(5) Uani 1 2 i d . . .
C12 C 0.39453(18) 0.61095(17) -0.01638(14) 0.0415(5) Uani 1 2 i d . . .
C13 C 0.3251(2) 0.6279(2) -0.10394(16) 0.0524(6) Uani 1 2 i d . . .
C14 C 0.3848(3) 0.7192(2) -0.15795(17) 0.0587(6) Uani 1 2 i d . . .
C15 C 0.5091(3) 0.7928(2) -0.12742(18) 0.0613(7) Uani 1 2 i d . . .
C16 C 0.5796(2) 0.7777(2) -0.04142(17) 0.0561(6) Uani 1 2 i d . . .
C17 C 0.51953(18) 0.68507(17) 0.01313(14) 0.0422(5) Uani 1 2 i d . . .
C18 C 0.49904(18) 0.71950(17) 0.40834(14) 0.0382(5) Uani 1 2 i d . . .
C19 C 0.62897(19) 0.89860(18) 0.47792(16) 0.0463(5) Uani 1 2 i d . . .
C20 C 0.7260(2) 1.0106(2) 0.5051(2) 0.0642(7) Uani 1 2 i d . . .
C21 C 0.7199(3) 1.0769(3) 0.5860(2) 0.0793(9) Uani 1 2 i d . . .
C22 C 0.6239(3) 1.0345(3) 0.6372(2) 0.0762(8) Uani 1 2 i d . . .
C23 C 0.5298(3) 0.9241(2) 0.61105(17) 0.0601(7) Uani 1 2 i d . . .
C24 C 0.5337(2) 0.85528(18) 0.53001(15) 0.0449(5) Uani 1 2 i d . . .
C25 C -0.1584(2) -0.1511(2) 0.24997(18) 0.0552(6) Uani 1 2 i d . . .
C26 C -0.03229(18) -0.06193(18) 0.24217(16) 0.0467(5) Uani 1 2 i d . . .
C27 C 0.0205(2) -0.0745(2) 0.1624(2) 0.0677(7) Uani 1 2 i d . . .
C28 C 0.1348(3) 0.0110(3) 0.1536(3) 0.0869(9) Uani 1 2 i d . . .
C29 C 0.1963(2) 0.1086(2) 0.2236(2) 0.0745(8) Uani 1 2 i d . . .
C30 C 0.14357(19) 0.11893(18) 0.30283(18) 0.0542(6) Uani 1 2 i d . . .
C31 C 0.03096(19) 0.03619(19) 0.31408(18) 0.0496(6) Uani 1 2 i d . . .
C32 C -0.0853(3) 0.6613(2) 0.8961(2) 0.0715(7) Uani 1 2 i d . . .
C33 C 0.0515(2) 0.7398(2) 0.9215(2) 0.0627(7) Uani 1 2 i d . . .
C34 C 0.1019(3) 0.8223(3) 0.8575(3) 0.0814(8) Uani 1 2 i d . . .
C35 C 0.2231(3) 0.9004(3) 0.8795(3) 0.0871(9) Uani 1 2 i d . . .
C36 C 0.2976(3) 0.8953(3) 0.9657(3) 0.0767(8) Uani 1 2 i d . . .
C37 C 0.2483(2) 0.8106(2) 1.02987(19) 0.0644(7) Uani 1 2 i d . . .
C38 C 0.1245(2) 0.7331(2) 1.0096(2) 0.0630(7) Uani 1 2 i d . . .
H1 H 0.6037(15) 0.5795(15) 0.4559(13) 0.046(5) Uiso 1 2 i d . . .
H2 H 0.5153(16) 0.4457(16) 0.4077(13) 0.044(5) Uiso 1 2 i d . . .
H3 H 0.3773(16) 0.5504(16) 0.3643(13) 0.041(5) Uiso 1 2 i d . . .
H4 H 0.3919(17) 0.6266(17) 0.2729(15) 0.061(6) Uiso 1 2 i d . . .
H5 H 0.3853(16) 0.4250(15) 0.2164(12) 0.039(5) Uiso 1 2 i d . . .
H6 H 0.5237(16) 0.4471(15) 0.2056(12) 0.042(5) Uiso 1 2 i d . . .
H7 H 0.8700(19) 0.3085(19) 0.4522(16) 0.066(7) Uiso 1 2 i d . . .
H8 H 1.042(2) 0.3699(19) 0.3801(16) 0.071(8) Uiso 1 2 i d . . .
H9 H 1.104(2) 0.527(2) 0.2837(19) 0.100(9) Uiso 1 2 i d . . .
H10 H 0.980(2) 0.631(2) 0.2511(17) 0.082(9) Uiso 1 2 i d . . .
H11 H 0.2410(19) 0.5783(18) -0.1203(15) 0.060(7) Uiso 1 2 i d . . .
H12 H 0.3378(18) 0.7339(17) -0.2168(15) 0.063(7) Uiso 1 2 i d . . .
H13 H 0.5473(19) 0.8567(19) -0.1649(16) 0.072(7) Uiso 1 2 i d . . .
H14 H 0.666(2) 0.8259(19) -0.0175(16) 0.076(8) Uiso 1 2 i d . . .
H15 H 0.7932(19) 1.0369(19) 0.4680(16) 0.064(7) Uiso 1 2 i d . . .
H16 H 0.777(2) 1.148(2) 0.6042(17) 0.076(8) Uiso 1 2 i d . . .
H17 H 0.6191(19) 1.085(2) 0.6928(17) 0.080(7) Uiso 1 2 i d . . .
H18 H 0.4645(18) 0.8954(18) 0.6457(15) 0.060(7) Uiso 1 2 i d . . .
H20 H 0.7745(18) 0.6333(18) 0.2970(15) 0.051(7) Uiso 1 2 i d . . .
H21 H 0.638(2) 0.6788(19) 0.1404(16) 0.068(7) Uiso 1 2 i d . . .
H22 H 0.656(2) 0.8163(19) 0.3571(16) 0.075(8) Uiso 1 2 i d . . .
H23 H -0.0212(19) -0.1433(19) 0.1139(16) 0.071(7) Uiso 1 2 i d . . .
H24 H 0.163(2) 0.000(2) 0.094(2) 0.107(10) Uiso 1 2 i d . . .
H25 H 0.271(2) 0.170(2) 0.2132(17) 0.086(8) Uiso 1 2 i d . . .
H26 H -0.0050(18) 0.0464(17) 0.3690(15) 0.061(7) Uiso 1 2 i d . . .
H27 H 0.384(2) 0.943(2) 0.9839(18) 0.090(8) Uiso 1 2 i d . . .
H28 H 0.256(3) 0.961(3) 0.834(2) 0.137(13) Uiso 1 2 i d . . .
H29 H 0.049(2) 0.821(2) 0.796(2) 0.101(10) Uiso 1 2 i d . . .
H30 H 0.090(2) 0.675(2) 1.0502(17) 0.076(8) Uiso 1 2 i d . . .
H19 H 0.657(2) 0.361(2) 0.4529(19) 0.126(11) Uiso 1 2 i d D . .

loop_
_atom_site_aniso_label
_atom_site_aniso_U_11
_atom_site_aniso_U_22
_atom_site_aniso_U_33
_atom_site_aniso_U_23
_atom_site_aniso_U_13
_atom_site_aniso_U_12
O1 0.0490(9) 0.0442(9) 0.0747(11) 0.0096(8) 0.0067(8) 0.0039(8)
O2 0.0664(12) 0.0849(14) 0.1285(16) -0.0077(12) 0.0590(12) -0.0024(10)
O3 0.0907(16) 0.0890(15) 0.1067(16) -0.0269(13) 0.0018(13) 0.0294(12)
O4 0.0612(12) 0.0648(12) 0.1142(15) 0.0173(11) -0.0174(11) -0.0130(10)
O5 0.0663(12) 0.1099(16) 0.0879(13) 0.0231(12) 0.0050(11) 0.0342(11)
O6 0.0732(14) 0.1197(18) 0.0797(14) 0.0296(13) 0.0175(12) 0.0058(13)
O7 0.0709(15) 0.256(3) 0.1138(18) -0.081(2) -0.0341(14) 0.0828(19)
O8 0.156(3) 0.129(2) 0.0979(19) -0.0162(16) -0.0409(17) 0.086(2)
N1 0.0392(9) 0.0384(9) 0.0349(9) 0.0025(7) 0.0093(7) 0.0181(8)
N2 0.0432(11) 0.0448(11) 0.0423(10) 0.0074(8) 0.0087(8) 0.0194(9)
N3 0.0403(10) 0.0405(11) 0.0486(11) 0.0123(9) 0.0133(8) 0.0147(9)
N4 0.0380(11) 0.0449(11) 0.0399(10) 0.0040(8) 0.0044(9) 0.0077(9)
N5 0.0405(10) 0.0454(10) 0.0356(9) -0.0006(8) 0.0060(8) 0.0135(8)
N6 0.0548(11) 0.0425(10) 0.0385(9) 0.0069(8) 0.0127(8) 0.0278(9)
N7 0.0457(11) 0.0411(11) 0.0495(11) 0.0041(9) 0.0181(9) 0.0161(9)
N8 0.0539(14) 0.0488(13) 0.0888(17) 0.0085(12) -0.0081(13) 0.0141(12)
N9 0.106(2) 0.132(3) 0.083(2) -0.0444(19) -0.0186(19) 0.081(2)
C1 0.0405(12) 0.0398(13) 0.0374(12) 0.0070(10) 0.0095(10) 0.0167(11)
C2 0.0383(12) 0.0422(13) 0.0424(13) 0.0048(10) 0.0102(10) 0.0164(11)
C3 0.0422(13) 0.0380(12) 0.0400(12) 0.0014(10) 0.0085(10) 0.0143(11)
C4 0.0357(11) 0.0343(11) 0.0343(11) 0.0021(9) 0.0055(9) 0.0113(9)
C5 0.0442(13) 0.0544(14) 0.0445(12) -0.0015(11) 0.0045(10) 0.0244(11)
C6 0.0685(18) 0.077(2) 0.0700(18) 0.0088(15) 0.0108(14) 0.0470(16)
C7 0.069(2) 0.109(3) 0.094(2) -0.0044(19) 0.0104(17) 0.062(2)
C8 0.0540(18) 0.113(3) 0.085(2) -0.0035(19) 0.0216(16) 0.0378(19)
C9 0.0458(15) 0.080(2) 0.0664(17) 0.0069(15) 0.0187(13) 0.0234(15)
C10 0.0384(12) 0.0518(14) 0.0477(13) 0.0011(11) 0.0089(10) 0.0175(11)
C11 0.0423(12) 0.0371(12) 0.0345(11) -0.0020(9) 0.0102(10) 0.0142(10)
C12 0.0471(13) 0.0454(13) 0.0327(11) -0.0031(9) 0.0090(10) 0.0208(11)
C13 0.0530(15) 0.0635(16) 0.0411(13) -0.0048(12) 0.0015(12) 0.0293(14)
C14 0.0799(19) 0.0709(18) 0.0380(14) 0.0076(13) 0.0090(13) 0.0457(16)
C15 0.084(2) 0.0563(16) 0.0493(15) 0.0157(13) 0.0223(14) 0.0326(15)
C16 0.0593(16) 0.0531(15) 0.0472(14) 0.0099(12) 0.0129(13) 0.0149(13)
C17 0.0483(13) 0.0431(12) 0.0327(11) 0.0007(9) 0.0084(10) 0.0175(11)
C18 0.0428(12) 0.0386(12) 0.0388(11) 0.0084(9) 0.0102(9) 0.0220(10)
C19 0.0526(13) 0.0362(12) 0.0508(13) 0.0056(10) 0.0071(11) 0.0212(11)
C20 0.0647(17) 0.0450(15) 0.0742(18) 0.0059(13) 0.0069(15) 0.0182(14)
C21 0.098(2) 0.0426(17) 0.078(2) -0.0101(16) -0.0099(18) 0.0233(18)
C22 0.120(3) 0.063(2) 0.0519(16) -0.0071(15) 0.0025(17) 0.052(2)
C23 0.090(2) 0.0579(17) 0.0454(14) 0.0069(12) 0.0169(14) 0.0426(16)
C24 0.0618(14) 0.0433(13) 0.0383(12) 0.0081(10) 0.0083(11) 0.0316(12)
C25 0.0416(14) 0.0544(16) 0.0612(15) 0.0135(12) 0.0146(12) 0.0108(12)
C26 0.0388(12) 0.0403(12) 0.0568(13) 0.0100(11) 0.0135(10) 0.0115(10)
C27 0.0620(17) 0.0479(16) 0.0856(19) -0.0015(14) 0.0314(15) 0.0108(13)
C28 0.079(2) 0.068(2) 0.118(3) 0.0060(18) 0.0636(19) 0.0192(17)
C29 0.0469(16) 0.0512(17) 0.122(3) 0.0138(17) 0.0367(17) 0.0103(14)
C30 0.0397(13) 0.0391(13) 0.0758(16) 0.0094(12) 0.0041(12) 0.0123(11)
C31 0.0433(13) 0.0480(14) 0.0559(14) 0.0130(11) 0.0122(11) 0.0170(12)
C32 0.0758(19) 0.0699(18) 0.0642(18) 0.0075(15) -0.0018(16) 0.0333(16)
C33 0.0441(14) 0.0615(17) 0.0810(18) 0.0011(14) 0.0076(14) 0.0235(13)
C34 0.0623(19) 0.074(2) 0.106(3) 0.0215(18) 0.0093(18) 0.0306(17)
C35 0.071(2) 0.069(2) 0.118(3) 0.025(2) 0.023(2) 0.0243(18)
C36 0.0476(18) 0.068(2) 0.108(3) -0.0125(18) 0.0194(18) 0.0184(16)
C37 0.0582(17) 0.0735(19) 0.0678(17) -0.0180(15) -0.0011(14) 0.0410(15)
C38 0.0670(18) 0.0533(17) 0.0719(18) 0.0007(14) 0.0236(15) 0.0256(15)

loop_
_geom_bond_atom_site_label_1
_geom_bond_atom_site_label_2
_geom_bond_distance
_geom_bond_site_symmetry_2
_geom_bond_publ_flag
O1 C25 1.248(2) . yes
O2 C25 1.239(2) . yes
O3 N8 1.205(2) . yes
O4 N8 1.217(2) . yes
O5 C32 1.226(3) . yes
O6 C32 1.266(3) . ?
O6 H31 0.9002(11) . ?
O7 N9 1.194(4) . yes
O8 N9 1.238(4) . ?
N1 C2 1.464(2) . yes
N1 C1 1.467(2) . yes
N1 C3 1.476(2) . yes
N2 C4 1.327(2) . yes
N2 C5 1.394(2) . ?
N2 H19 0.981(17) . ?
N3 C4 1.332(2) . yes
N3 C10 1.385(2) . ?
N3 H20 0.85(2) . ?
N4 C11 1.345(2) . yes
N4 C17 1.374(2) . ?
N4 H21 0.92(2) . ?
N5 C11 1.318(2) . yes
N5 C12 1.396(2) . ?
N6 C18 1.332(2) . yes
N6 C24 1.396(2) . ?
N7 C18 1.329(2) . yes
N7 C19 1.387(2) . ?
N7 H22 0.92(2) . ?
N8 C30 1.476(3) . yes
N9 C37 1.443(3) . ?
C1 C4 1.483(3) . ?
C1 H1 1.014(17) . ?
C1 H2 0.979(19) . ?
C2 C18 1.492(3) . ?
C2 H3 0.955(18) . ?
C2 H4 1.007(19) . ?
C3 C11 1.492(3) . ?
C3 H5 1.024(17) . ?
C3 H6 0.991(17) . ?
C5 C10 1.384(3) . ?
C5 C6 1.394(3) . ?
C6 C7 1.368(4) . ?
C6 H7 0.97(2) . ?
C7 C8 1.387(4) . ?
C7 H8 0.89(2) . ?
C8 C9 1.362(4) . ?
C8 H9 0.96(3) . ?
C9 C10 1.389(3) . ?
C9 H10 0.94(2) . ?
C12 C17 1.393(3) . ?
C12 C13 1.397(3) . ?
C13 C14 1.368(3) . ?
C13 H11 0.93(2) . ?
C14 C15 1.386(3) . ?
C14 H12 0.96(2) . ?
C15 C16 1.378(3) . ?
C15 H13 0.94(2) . ?
C16 C17 1.385(3) . ?
C16 H14 0.96(2) . ?
C19 C24 1.382(3) . ?
C19 C20 1.389(3) . ?
C20 C21 1.379(4) . ?
C20 H15 0.98(2) . ?
C21 C22 1.381(4) . ?
C21 H16 0.86(2) . ?
C22 C23 1.361(4) . ?
C22 H17 0.99(2) . ?
C23 C24 1.387(3) . ?
C23 H18 0.94(2) . ?
C25 C26 1.502(3) . ?
C26 C27 1.378(3) . ?
C26 C31 1.383(3) . ?
C27 C28 1.387(3) . ?
C27 H23 0.95(2) . ?
C28 C29 1.363(4) . ?
C28 H24 0.94(3) . ?
C29 C30 1.363(3) . ?
C29 H25 0.95(2) . ?
C30 C31 1.369(3) . ?
C31 H26 0.952(19) . ?
C32 C33 1.514(3) . ?
C33 C34 1.364(4) . ?
C33 C38 1.375(3) . ?
C34 C35 1.364(4) . ?
C34 H29 0.95(2) . ?
C35 C36 1.360(4) . ?
C35 H28 0.97(3) . ?
C36 C37 1.379(4) . ?
C36 H27 0.96(2) . ?
C37 C38 1.387(3) . ?
C38 H30 0.92(2) . ?

loop_
_cod_related_entry_id
_cod_related_entry_database
_cod_related_entry_code
1 ChemSpider 21122483
